data_4515825
loop_
_publ_author_name
'Matheu, Roc'
'Ertem, Mehmed Z.'
'Pipelier, Muriel'
'Lebreton, Jacques'
'Dubreuil, Didier'
'Benet-Buchholz, Jordi'
'Sala, Xavier'
'Tessier, Arnaud'
'Llobet, Antoni'

_publ_section_title
;
 The Role of Seven-Coordination in Ru-Catalyzed Water Oxidation
;
_journal_issue 3
_journal_name_full 'ACS Catalysis'
_journal_page_first 2039
_journal_paper_doi 10.1021/acscatal.7b03638
_journal_volume 8
_journal_year 2018
_chemical_absolute_configuration ad
_chemical_formula_sum 'C31 H24 N6 O4 Ru'
_chemical_formula_weight 645.63
_space_group_IT_number 33
_space_group_name_Hall 'P 2c -2n'
_space_group_name_H-M_alt 'P n a 21'
_symmetry_cell_setting orthorhombic
_symmetry_space_group_name_H-M 'P n a 21'
_atom_sites_solution_hydrogens geom
_audit_creation_method SHELXL-2014
_cell_angle_alpha 90
_cell_angle_beta 90
_cell_angle_gamma 90
_cell_formula_units_Z 4
_cell_length_a 17.4154(14)
_cell_length_b 17.0027(15)
_cell_length_c 9.3236(8)
_cell_measurement_reflns_used 9131
_cell_measurement_temperature 100(2)
_cell_measurement_theta_max 29.32
_cell_measurement_theta_min 2.40
_cell_volume 2760.8(4)
_computing_cell_refinement 'Bruker APEX2 v2011.4-0'
_computing_data_collection 'Bruker APEX2 v2011.4-0'
_computing_data_reduction 'Bruker SAINT V7.60A'
_computing_molecular_graphics 'Bruker SHELXTL'
_computing_publication_material 'Bruker SHELXTL'
_computing_structure_refinement 'SHELXL-2014 (Sheldrick, 2014)'
_computing_structure_solution Sir2011
_diffrn_ambient_temperature 100(2)
_diffrn_detector_area_resol_mean 512
_diffrn_detector_type 'PILATUS 200K'
_diffrn_measured_fraction_theta_full 1.000
_diffrn_measured_fraction_theta_max 0.956
_diffrn_measurement_device_type '1/4chi goniometer'
_diffrn_measurement_method
;
 Fullsphere data collection, phi and omega scans
;
_diffrn_measurement_specimen_support 'magnetic support with MicroMount'
_diffrn_radiation_monochromator 'Confocal Max Flux optic'
_diffrn_radiation_type MoK\a
_diffrn_radiation_wavelength 0.7107
_diffrn_reflns_av_R_equivalents 0.0371
_diffrn_reflns_av_unetI/netI 0.0337
_diffrn_reflns_Laue_measured_fraction_full 1.000
_diffrn_reflns_Laue_measured_fraction_max 0.956
_diffrn_reflns_limit_h_max 20
_diffrn_reflns_limit_h_min -24
_diffrn_reflns_limit_k_max 23
_diffrn_reflns_limit_k_min -23
_diffrn_reflns_limit_l_max 13
_diffrn_reflns_limit_l_min -12
_diffrn_reflns_number 46506
_diffrn_reflns_point_group_measured_fraction_full 0.999
_diffrn_reflns_point_group_measured_fraction_max 0.914
_diffrn_reflns_theta_full 25.242
_diffrn_reflns_theta_max 30.103
_diffrn_reflns_theta_min 2.339
_diffrn_source 'Microfocus rotating anode X-ray tube'
_diffrn_source_current 24
_diffrn_source_power 50
_diffrn_source_size '0.2 mm x 0.2 mm fine focus'
_diffrn_source_type 'Rigaku MicroMax-007HF'
_exptl_absorpt_coefficient_mu 0.617
_exptl_absorpt_correction_T_max 0.941
_exptl_absorpt_correction_T_min 0.724
_exptl_absorpt_correction_type empirical
_exptl_absorpt_process_details
; 
 SADABS Version 2008/1 Bruker-Nonius
 Blessing, Acta Cryst. (1995) A51 33-38
;
_exptl_crystal_colour red
_exptl_crystal_density_diffrn 1.553
_exptl_crystal_description needle
_exptl_crystal_F_000 1312
_exptl_crystal_size_max 0.30
_exptl_crystal_size_mid 0.10
_exptl_crystal_size_min 0.10
_refine_diff_density_max 0.625
_refine_diff_density_min -0.333
_refine_diff_density_rms 0.066
_refine_ls_abs_structure_details
;
 Flack x determined using 2677 quotients [(I+)-(I-)]/[(I+)+(I-)]
 (Parsons, Flack and Wagner, Acta Cryst. B69 (2013) 249-259).
;
_refine_ls_abs_structure_Flack -0.014(9)
_refine_ls_extinction_method none
_refine_ls_goodness_of_fit_ref 1.035
_refine_ls_hydrogen_treatment constr
_refine_ls_matrix_type full
_refine_ls_number_parameters 380
_refine_ls_number_reflns 7429
_refine_ls_number_restraints 1
_refine_ls_restrained_S_all 1.035
_refine_ls_R_factor_all 0.0344
_refine_ls_R_factor_gt 0.0266
_refine_ls_shift/su_max 0.001
_refine_ls_shift/su_mean 0.000
_refine_ls_structure_factor_coef Fsqd
_refine_ls_weighting_details 'w=1/[\s^2^(Fo^2^)+(0.0327P)^2^+0.2514P] where P=(Fo^2^+2Fc^2^)/3'
_refine_ls_weighting_scheme calc
_refine_ls_wR_factor_gt 0.0580
_refine_ls_wR_factor_ref 0.0607
_reflns_Friedel_coverage 0.810
_reflns_Friedel_fraction_full 0.999
_reflns_Friedel_fraction_max 0.868
_reflns_number_gt 6539
_reflns_number_total 7429
_reflns_threshold_expression 'I > 2\s(I)'
_cod_data_source_file cs7b03638_si_002.cif
_cod_data_source_block roc1311_Pna21
_cod_depositor_comments
;
The following automatic conversions were performed:

data item '_symmetry_cell_setting' value 'Orthorhombic' was changed
to 'orthorhombic' in accordance with the
/home/data/users/saulius/crontab/automatic-downloads/current/ACS/lib/dictionaries/cif_core.dic
dictionary named 'cif_core.dic' version 2.4.2 last updated on
2011-04-26.

Automatic conversion script
Id: cif_fix_values 6909 2019-04-08 15:41:33Z antanas 
;
_cod_original_sg_symbol_H-M Pna2(1)
_cod_database_code 4515825
_shelx_space_group_comment
;
The symmetry employed for this shelxl refinement is uniquely defined
by the following loop, which should always be used as a source of
symmetry information in preference to the above space-group names.
They are only intended as comments.
;
_shelx_estimated_absorpt_t_min 0.837
_shelx_estimated_absorpt_t_max 0.941
_shelxl_version_number 2014-3

loop_
_space_group_symop_operation_xyz
'x, y, z'
'-x, -y, z+1/2'
'x+1/2, -y+1/2, z'
'-x+1/2, y+1/2, z+1/2'

loop_
_atom_site_label
_atom_site_type_symbol
_atom_site_fract_x
_atom_site_fract_y
_atom_site_fract_z
_atom_site_U_iso_or_equiv
_atom_site_adp_type
_atom_site_occupancy
_atom_site_site_symmetry_order
_atom_site_calc_flag
_atom_site_refinement_flags_posn
_atom_site_refinement_flags_adp
Ru1 Ru 0.39969(2) 0.23125(2) 0.50293(3) 0.01415(6) Uani 1 1 d . .
N1 N 0.45596(13) 0.13748(13) 0.4360(3) 0.0177(5) Uani 1 1 d . .
N2 N 0.49355(14) 0.28469(14) 0.4043(3) 0.0173(5) Uani 1 1 d . .
N3 N 0.42846(15) 0.44799(14) 0.3777(3) 0.0211(5) Uani 1 1 d . .
N4 N 0.33945(13) 0.23673(13) 0.3106(3) 0.0169(5) Uani 1 1 d . .
N5 N 0.33417(13) 0.32332(13) 0.5902(3) 0.0177(5) Uani 1 1 d . .
N6 N 0.45982(15) 0.22555(13) 0.6970(3) 0.0168(5) Uani 1 1 d . .
O1 O 0.32694(11) 0.13886(11) 0.5774(2) 0.0206(4) Uani 1 1 d . .
O2 O 0.32011(12) 0.00734(12) 0.5825(3) 0.0261(5) Uani 1 1 d . .
O3 O 0.30086(13) 0.48745(13) 0.2368(3) 0.0328(5) Uani 1 1 d . .
H3O H 0.2575 0.5003 0.2049 0.049 Uiso 1 1 calc R U
O4 O 0.29302(16) 0.60260(16) 0.3513(3) 0.0491(7) Uani 1 1 d . .
C1 C 0.35235(17) 0.07027(16) 0.5494(3) 0.0216(6) Uani 1 1 d . .
C2 C 0.42716(18) 0.06620(16) 0.4672(3) 0.0216(6) Uani 1 1 d . .
C3 C 0.4653(2) -0.00099(19) 0.4260(4) 0.0322(8) Uani 1 1 d . .
H3 H 0.4450 -0.0516 0.4471 0.039 Uiso 1 1 calc R U
C4 C 0.5347(2) 0.0075(2) 0.3520(4) 0.0382(9) Uani 1 1 d . .
H4 H 0.5617 -0.0382 0.3220 0.046 Uiso 1 1 calc R U
C5 C 0.5646(2) 0.0805(2) 0.3218(4) 0.0317(7) Uani 1 1 d . .
H5 H 0.6119 0.0856 0.2718 0.038 Uiso 1 1 calc R U
C6 C 0.52385(17) 0.14716(18) 0.3666(3) 0.0212(6) Uani 1 1 d . .
C7 C 0.54560(18) 0.22865(17) 0.3550(3) 0.0178(6) Uani 1 1 d . .
C8 C 0.61586(18) 0.26404(18) 0.3219(4) 0.0230(7) Uani 1 1 d . .
H8 H 0.6606 0.2388 0.2862 0.028 Uiso 1 1 calc R U
C9 C 0.60718(16) 0.3433(2) 0.3516(4) 0.0248(7) Uani 1 1 d . .
H9 H 0.6454 0.3828 0.3411 0.030 Uiso 1 1 calc R U
C10 C 0.53168(16) 0.35474(17) 0.4002(3) 0.0194(6) Uani 1 1 d . .
C11 C 0.49699(17) 0.43096(17) 0.4359(3) 0.0208(6) Uani 1 1 d . .
C12 C 0.53574(18) 0.48470(18) 0.5231(4) 0.0282(7) Uani 1 1 d . .
H12 H 0.5848 0.4721 0.5612 0.034 Uiso 1 1 calc R U
C13 C 0.5021(2) 0.55619(19) 0.5535(4) 0.0325(8) Uani 1 1 d . .
H13 H 0.5275 0.5932 0.6132 0.039 Uiso 1 1 calc R U
C14 C 0.43138(18) 0.57317(16) 0.4963(5) 0.0313(6) Uani 1 1 d . .
H14 H 0.4062 0.6213 0.5180 0.038 Uiso 1 1 calc R U
C15 C 0.39774(17) 0.51831(18) 0.4061(4) 0.0246(6) Uani 1 1 d . .
C16 C 0.3238(2) 0.53989(19) 0.3305(4) 0.0297(7) Uani 1 1 d . .
C17 C 0.30937(17) 0.17205(18) 0.2486(3) 0.0242(6) Uani 1 1 d . .
H17 H 0.3134 0.1234 0.2982 0.029 Uiso 1 1 calc R U
C18 C 0.27331(18) 0.1727(2) 0.1179(4) 0.0296(7) Uani 1 1 d . .
H18 H 0.2534 0.1255 0.0782 0.035 Uiso 1 1 calc R U
C19 C 0.26630(19) 0.2430(2) 0.0446(4) 0.0292(7) Uani 1 1 d . .
H19 H 0.2421 0.2449 -0.0466 0.035 Uiso 1 1 calc R U
C20 C 0.29528(18) 0.3104(2) 0.1074(4) 0.0281(7) Uani 1 1 d . .
H20 H 0.2905 0.3598 0.0605 0.034 Uiso 1 1 calc R U
C21 C 0.33161(17) 0.30508(18) 0.2400(3) 0.0222(6) Uani 1 1 d . .
H21 H 0.3516 0.3516 0.2823 0.027 Uiso 1 1 calc R U
C22 C 0.25727(17) 0.32381(19) 0.5718(4) 0.0269(7) Uani 1 1 d . .
H22 H 0.2350 0.2850 0.5114 0.032 Uiso 1 1 calc R U
C23 C 0.20981(19) 0.3775(2) 0.6360(4) 0.0361(8) Uani 1 1 d . .
H23 H 0.1562 0.3764 0.6175 0.043 Uiso 1 1 calc R U
C24 C 0.2401(2) 0.4332(2) 0.7276(4) 0.0383(9) Uani 1 1 d . .
H24 H 0.2080 0.4700 0.7755 0.046 Uiso 1 1 calc R U
C25 C 0.3191(2) 0.43347(19) 0.7472(4) 0.0301(7) Uani 1 1 d . .
H25 H 0.3424 0.4711 0.8088 0.036 Uiso 1 1 calc R U
C26 C 0.36326(18) 0.37885(17) 0.6767(3) 0.0222(6) Uani 1 1 d . .
H26 H 0.4173 0.3805 0.6900 0.027 Uiso 1 1 calc R U
C27 C 0.5350(2) 0.2427(2) 0.7074(4) 0.0254(7) Uani 1 1 d . .
H27 H 0.5624 0.2564 0.6229 0.031 Uiso 1 1 calc R U
C28 C 0.5736(2) 0.2413(2) 0.8365(4) 0.0330(8) Uani 1 1 d . .
H28 H 0.6267 0.2541 0.8401 0.040 Uiso 1 1 calc R U
C29 C 0.5352(2) 0.22111(18) 0.9599(4) 0.0302(7) Uani 1 1 d . .
H29 H 0.5611 0.2191 1.0495 0.036 Uiso 1 1 calc R U
C30 C 0.4588(2) 0.20411(19) 0.9501(3) 0.0288(7) Uani 1 1 d . .
H30 H 0.4307 0.1906 1.0340 0.035 Uiso 1 1 calc R U
C31 C 0.42189(19) 0.20645(18) 0.8185(3) 0.0233(6) Uani 1 1 d . .
H31 H 0.3687 0.1943 0.8136 0.028 Uiso 1 1 calc R U

loop_
_atom_site_aniso_label
_atom_site_aniso_U_11
_atom_site_aniso_U_22
_atom_site_aniso_U_33
_atom_site_aniso_U_23
_atom_site_aniso_U_13
_atom_site_aniso_U_12
Ru1 0.01435(10) 0.01468(9) 0.01343(9) -0.00046(13) -0.00003(11) -0.00071(7)
N1 0.0177(11) 0.0174(12) 0.0181(12) 0.0003(9) 0.0001(10) 0.0000(9)
N2 0.0143(11) 0.0217(11) 0.0158(11) 0.0008(9) -0.0007(10) -0.0019(9)
N3 0.0255(13) 0.0190(12) 0.0189(12) 0.0015(10) 0.0008(11) -0.0007(10)
N4 0.0133(12) 0.0206(12) 0.0166(12) -0.0027(9) 0.0000(10) -0.0016(9)
N5 0.0196(12) 0.0169(11) 0.0165(12) 0.0023(9) 0.0011(10) -0.0021(9)
N6 0.0236(13) 0.0148(11) 0.0119(11) -0.0001(9) -0.0007(10) -0.0002(9)
O1 0.0215(10) 0.0166(10) 0.0238(11) 0.0005(9) 0.0026(9) -0.0025(8)
O2 0.0271(11) 0.0177(10) 0.0335(13) 0.0021(9) 0.0031(10) -0.0068(8)
O3 0.0283(12) 0.0270(12) 0.0429(15) -0.0035(11) -0.0089(11) 0.0088(10)
O4 0.0652(18) 0.0427(15) 0.0393(15) -0.0121(12) -0.0084(14) 0.0288(14)
C1 0.0245(15) 0.0191(13) 0.0213(14) 0.0008(10) -0.0018(11) -0.0039(12)
C2 0.0263(14) 0.0171(13) 0.0214(17) -0.0013(10) -0.0005(11) -0.0003(11)
C3 0.0390(19) 0.0197(15) 0.0378(19) -0.0028(14) 0.0042(17) 0.0004(14)
C4 0.043(2) 0.0223(16) 0.049(2) -0.0051(16) 0.0135(18) 0.0110(15)
C5 0.0305(18) 0.0314(17) 0.0331(18) -0.0010(14) 0.0119(15) 0.0063(14)
C6 0.0214(15) 0.0235(15) 0.0186(14) 0.0007(12) 0.0009(12) 0.0031(12)
C7 0.0157(15) 0.0233(15) 0.0144(15) 0.0011(11) 0.0014(12) 0.0018(11)
C8 0.0159(15) 0.0319(17) 0.0213(15) 0.0053(13) 0.0020(12) 0.0026(12)
C9 0.0174(15) 0.0301(16) 0.0268(17) 0.0086(14) -0.0024(12) -0.0049(12)
C10 0.0188(14) 0.0220(14) 0.0173(14) 0.0043(11) -0.0027(12) -0.0034(11)
C11 0.0252(15) 0.0207(14) 0.0166(14) 0.0029(11) 0.0020(12) -0.0067(12)
C12 0.0319(16) 0.0286(14) 0.0240(19) 0.0028(14) -0.0035(14) -0.0081(12)
C13 0.049(2) 0.0245(16) 0.0241(15) -0.0032(13) -0.0007(15) -0.0123(15)
C14 0.0481(17) 0.0192(12) 0.0265(15) 0.0032(17) -0.001(2) -0.0003(12)
C15 0.0339(17) 0.0212(14) 0.0188(14) 0.0034(12) 0.0041(13) -0.0011(13)
C16 0.0368(19) 0.0278(16) 0.0246(16) -0.0003(13) 0.0057(15) 0.0075(14)
C17 0.0209(15) 0.0257(16) 0.0259(16) -0.0039(13) -0.0012(13) -0.0026(12)
C18 0.0253(16) 0.0376(18) 0.0258(17) -0.0084(14) -0.0041(14) -0.0022(14)
C19 0.0209(16) 0.0453(19) 0.0213(16) -0.0056(13) -0.0055(12) 0.0014(14)
C20 0.0273(17) 0.0332(18) 0.0239(16) 0.0034(14) -0.0029(14) 0.0041(14)
C21 0.0231(15) 0.0234(15) 0.0200(15) -0.0002(12) -0.0033(13) 0.0016(12)
C22 0.0239(16) 0.0277(16) 0.0291(17) -0.0058(13) 0.0002(14) -0.0016(12)
C23 0.0216(17) 0.041(2) 0.046(2) -0.0084(17) 0.0034(16) 0.0038(15)
C24 0.039(2) 0.0296(18) 0.046(2) -0.0116(16) 0.0124(18) 0.0080(15)
C25 0.043(2) 0.0190(15) 0.0283(17) -0.0079(13) 0.0009(16) -0.0013(13)
C26 0.0265(16) 0.0192(14) 0.0209(15) 0.0000(12) 0.0006(13) -0.0025(12)
C27 0.0265(18) 0.0315(17) 0.0184(17) 0.0014(13) -0.0015(14) -0.0002(14)
C28 0.0280(18) 0.043(2) 0.0276(18) -0.0007(15) -0.0093(16) -0.0009(15)
C29 0.042(2) 0.0310(17) 0.0174(15) -0.0003(12) -0.0095(13) 0.0058(14)
C30 0.0401(19) 0.0291(16) 0.0173(14) 0.0019(13) 0.0026(14) 0.0067(14)
C31 0.0270(16) 0.0231(14) 0.0199(15) 0.0015(12) 0.0021(13) 0.0023(13)

loop_
_atom_type_symbol
_atom_type_description
_atom_type_scat_dispersion_real
_atom_type_scat_dispersion_imag
_atom_type_scat_source
C C 0.0033 0.0016 'International Tables Vol C Tables 4.2.6.8 and 6.1.1.4'
H H 0.0000 0.0000 'International Tables Vol C Tables 4.2.6.8 and 6.1.1.4'
N N 0.0061 0.0033 'International Tables Vol C Tables 4.2.6.8 and 6.1.1.4'
O O 0.0106 0.0060 'International Tables Vol C Tables 4.2.6.8 and 6.1.1.4'
Ru Ru -1.2594 0.8363 'International Tables Vol C Tables 4.2.6.8 and 6.1.1.4'

loop_
_geom_angle_atom_site_label_1
_geom_angle_atom_site_label_2
_geom_angle_atom_site_label_3
_geom_angle
N1 Ru1 N4 90.81(9)
N1 Ru1 N2 79.81(9)
N4 Ru1 N2 89.75(10)
N1 Ru1 N6 89.28(9)
N4 Ru1 N6 179.72(10)
N2 Ru1 N6 90.53(10)
N1 Ru1 N5 173.95(9)
N4 Ru1 N5 91.51(9)
N2 Ru1 N5 105.78(9)
N6 Ru1 N5 88.38(9)
N1 Ru1 O1 78.63(8)
N4 Ru1 O1 90.80(9)
N2 Ru1 O1 158.45(9)
N6 Ru1 O1 88.95(9)
N5 Ru1 O1 95.74(9)
C2 N1 C6 122.5(2)
C2 N1 Ru1 118.38(19)
C6 N1 Ru1 119.03(19)
C10 N2 C7 105.8(2)
C10 N2 Ru1 140.8(2)
C7 N2 Ru1 110.95(19)
C15 N3 C11 117.9(3)
C21 N4 C17 117.1(3)
C21 N4 Ru1 120.8(2)
C17 N4 Ru1 122.0(2)
C26 N5 C22 116.5(3)
C26 N5 Ru1 123.5(2)
C22 N5 Ru1 119.6(2)
C27 N6 C31 117.9(3)
C27 N6 Ru1 122.7(2)
C31 N6 Ru1 119.4(2)
C1 O1 Ru1 113.63(18)
C16 O3 H3O 109.5
O2 C1 O1 125.3(3)
O2 C1 C2 118.3(3)
O1 C1 C2 116.4(2)
N1 C2 C3 120.6(3)
N1 C2 C1 112.9(2)
C3 C2 C1 126.5(3)
C2 C3 C4 118.0(3)
C2 C3 H3 121.0
C4 C3 H3 121.0
C5 C4 C3 121.4(3)
C5 C4 H4 119.3
C3 C4 H4 119.3
C4 C5 C6 118.5(3)
C4 C5 H5 120.8
C6 C5 H5 120.8
N1 C6 C5 119.0(3)
N1 C6 C7 112.4(3)
C5 C6 C7 128.5(3)
N2 C7 C8 110.4(3)
N2 C7 C6 117.5(3)
C8 C7 C6 131.3(3)
C9 C8 C7 106.2(3)
C9 C8 H8 126.9
C7 C8 H8 126.9
C8 C9 C10 107.6(3)
C8 C9 H9 126.2
C10 C9 H9 126.2
N2 C10 C9 110.1(3)
N2 C10 C11 124.3(2)
C9 C10 C11 125.5(3)
N3 C11 C12 121.6(3)
N3 C11 C10 117.7(2)
C12 C11 C10 120.7(3)
C13 C12 C11 119.4(3)
C13 C12 H12 120.3
C11 C12 H12 120.3
C14 C13 C12 119.2(3)
C14 C13 H13 120.4
C12 C13 H13 120.4
C13 C14 C15 118.2(3)
C13 C14 H14 120.9
C15 C14 H14 120.9
N3 C15 C14 123.6(3)
N3 C15 C16 117.7(3)
C14 C15 C16 118.6(3)
O4 C16 O3 124.9(3)
O4 C16 C15 121.1(3)
O3 C16 C15 113.9(3)
N4 C17 C18 123.5(3)
N4 C17 H17 118.2
C18 C17 H17 118.2
C17 C18 C19 119.1(3)
C17 C18 H18 120.4
C19 C18 H18 120.4
C18 C19 C20 118.4(3)
C18 C19 H19 120.8
C20 C19 H19 120.8
C19 C20 C21 119.2(3)
C19 C20 H20 120.4
C21 C20 H20 120.4
N4 C21 C20 122.6(3)
N4 C21 H21 118.7
C20 C21 H21 118.7
N5 C22 C23 123.2(3)
N5 C22 H22 118.4
C23 C22 H22 118.4
C22 C23 C24 119.8(3)
C22 C23 H23 120.1
C24 C23 H23 120.1
C23 C24 C25 117.6(3)
C23 C24 H24 121.2
C25 C24 H24 121.2
C26 C25 C24 119.3(3)
C26 C25 H25 120.4
C24 C25 H25 120.4
N5 C26 C25 123.5(3)
N5 C26 H26 118.2
C25 C26 H26 118.2
N6 C27 C28 122.3(3)
N6 C27 H27 118.9
C28 C27 H27 118.9
C29 C28 C27 119.8(3)
C29 C28 H28 120.1
C27 C28 H28 120.1
C30 C29 C28 118.2(3)
C30 C29 H29 120.9
C28 C29 H29 120.9
C29 C30 C31 120.3(3)
C29 C30 H30 119.8
C31 C30 H30 119.8
N6 C31 C30 121.5(3)
N6 C31 H31 119.2
C30 C31 H31 119.2

loop_
_geom_bond_atom_site_label_1
_geom_bond_atom_site_label_2
_geom_bond_distance
Ru1 N1 1.973(2)
Ru1 N4 2.079(3)
Ru1 N2 2.084(2)
Ru1 N6 2.093(2)
Ru1 N5 2.101(2)
Ru1 O1 2.1343(19)
N1 C2 1.343(4)
N1 C6 1.358(4)
N2 C10 1.364(4)
N2 C7 1.393(4)
N3 C15 1.336(4)
N3 C11 1.343(4)
N4 C21 1.343(4)
N4 C17 1.348(4)
N5 C26 1.341(4)
N5 C22 1.350(4)
N6 C27 1.344(4)
N6 C31 1.351(4)
O1 C1 1.274(3)
O2 C1 1.247(3)
O3 C16 1.310(4)
O3 H3O 0.8400
O4 C16 1.209(4)
C1 C2 1.513(4)
C2 C3 1.376(4)
C3 C4 1.399(5)
C3 H3 0.9500
C4 C5 1.376(5)
C4 H4 0.9500
C5 C6 1.401(4)
C5 H5 0.9500
C6 C7 1.440(4)
C7 C8 1.398(4)
C8 C9 1.384(4)
C8 H8 0.9500
C9 C10 1.404(4)
C9 H9 0.9500
C10 C11 1.468(4)
C11 C12 1.397(4)
C12 C13 1.379(5)
C12 H12 0.9500
C13 C14 1.372(5)
C13 H13 0.9500
C14 C15 1.386(5)
C14 H14 0.9500
C15 C16 1.513(5)
C17 C18 1.371(4)
C17 H17 0.9500
C18 C19 1.382(5)
C18 H18 0.9500
C19 C20 1.383(5)
C19 H19 0.9500
C20 C21 1.392(4)
C20 H20 0.9500
C21 H21 0.9500
C22 C23 1.369(4)
C22 H22 0.9500
C23 C24 1.380(5)
C23 H23 0.9500
C24 C25 1.388(5)
C24 H24 0.9500
C25 C26 1.374(4)
C25 H25 0.9500
C26 H26 0.9500
C27 C28 1.380(5)
C27 H27 0.9500
C28 C29 1.374(5)
C28 H28 0.9500
C29 C30 1.365(5)
C29 H29 0.9500
C30 C31 1.386(5)
C30 H30 0.9500
C31 H31 0.9500

loop_
_geom_torsion_atom_site_label_1
_geom_torsion_atom_site_label_2
_geom_torsion_atom_site_label_3
_geom_torsion_atom_site_label_4
_geom_torsion
Ru1 O1 C1 O2 179.8(2)
Ru1 O1 C1 C2 -1.3(3)
C6 N1 C2 C3 -1.6(4)
Ru1 N1 C2 C3 -178.4(2)
C6 N1 C2 C1 177.9(3)
Ru1 N1 C2 C1 1.2(3)
O2 C1 C2 N1 179.2(3)
O1 C1 C2 N1 0.2(4)
O2 C1 C2 C3 -1.3(5)
O1 C1 C2 C3 179.7(3)
N1 C2 C3 C4 0.4(5)
C1 C2 C3 C4 -179.0(3)
C2 C3 C4 C5 0.4(6)
C3 C4 C5 C6 -0.2(6)
C2 N1 C6 C5 1.9(4)
Ru1 N1 C6 C5 178.6(2)
C2 N1 C6 C7 -175.5(3)
Ru1 N1 C6 C7 1.2(3)
C4 C5 C6 N1 -1.0(5)
C4 C5 C6 C7 176.0(3)
C10 N2 C7 C8 0.5(3)
Ru1 N2 C7 C8 -165.3(2)
C10 N2 C7 C6 171.6(3)
Ru1 N2 C7 C6 5.8(3)
N1 C6 C7 N2 -4.7(4)
C5 C6 C7 N2 178.1(3)
N1 C6 C7 C8 164.1(3)
C5 C6 C7 C8 -13.0(6)
N2 C7 C8 C9 0.2(4)
C6 C7 C8 C9 -169.3(3)
C7 C8 C9 C10 -0.8(4)
C7 N2 C10 C9 -1.0(3)
Ru1 N2 C10 C9 157.9(2)
C7 N2 C10 C11 176.6(3)
Ru1 N2 C10 C11 -24.6(5)
C8 C9 C10 N2 1.2(4)
C8 C9 C10 C11 -176.4(3)
C15 N3 C11 C12 -0.3(4)
C15 N3 C11 C10 -177.9(3)
N2 C10 C11 N3 -47.3(4)
C9 C10 C11 N3 129.9(3)
N2 C10 C11 C12 135.0(3)
C9 C10 C11 C12 -47.8(4)
N3 C11 C12 C13 1.7(5)
C10 C11 C12 C13 179.3(3)
C11 C12 C13 C14 -0.5(5)
C12 C13 C14 C15 -2.1(5)
C11 N3 C15 C14 -2.5(5)
C11 N3 C15 C16 175.0(3)
C13 C14 C15 N3 3.7(5)
C13 C14 C15 C16 -173.8(3)
N3 C15 C16 O4 -180.0(3)
C14 C15 C16 O4 -2.4(5)
N3 C15 C16 O3 -4.2(4)
C14 C15 C16 O3 173.4(3)
C21 N4 C17 C18 1.4(5)
Ru1 N4 C17 C18 -176.0(2)
N4 C17 C18 C19 -0.6(5)
C17 C18 C19 C20 -0.8(5)
C18 C19 C20 C21 1.2(5)
C17 N4 C21 C20 -1.0(4)
Ru1 N4 C21 C20 176.5(2)
C19 C20 C21 N4 -0.3(5)
C26 N5 C22 C23 0.3(5)
Ru1 N5 C22 C23 173.8(3)
N5 C22 C23 C24 -1.8(6)
C22 C23 C24 C25 1.9(6)
C23 C24 C25 C26 -0.5(5)
C22 N5 C26 C25 1.2(4)
Ru1 N5 C26 C25 -172.0(2)
C24 C25 C26 N5 -1.1(5)
C31 N6 C27 C28 0.1(5)
Ru1 N6 C27 C28 177.9(3)
N6 C27 C28 C29 0.5(6)
C27 C28 C29 C30 -0.9(5)
C28 C29 C30 C31 0.7(5)
C27 N6 C31 C30 -0.3(4)
Ru1 N6 C31 C30 -178.1(2)
C29 C30 C31 N6 -0.1(5)
